data_2229451
loop_
_publ_author_name
'Jefferson, Andrew E.'
'Sun, Chenguang'
'Bond, Andrew D.'
'Clarke, Stuart M.'

_publ_section_title
;
 Decylammonium octanoate
;
_journal_coeditor_code LH5207
_journal_issue 3
_journal_name_full 'Acta Crystallographica Section E'
_journal_page_first o655
_journal_paper_doi 10.1107/S1600536811005125
_journal_volume 67
_journal_year 2011
_chemical_formula_iupac 'C10 H24 N +, C8 H15 O2 -'
_chemical_formula_moiety 'C10 H24 N +, C8 H15 O2 -'
_chemical_formula_sum 'C18 H39 N O2'
_chemical_formula_weight 301.50
_chemical_name_common 'Decylammonium octanoate'
_chemical_name_systematic
;
Decylammonium octanoate
;
_space_group_IT_number 14
_symmetry_cell_setting monoclinic
_symmetry_space_group_name_Hall '-P 2ybc'
_symmetry_space_group_name_H-M 'P 1 21/c 1'
_atom_sites_solution_hydrogens geom
_atom_sites_solution_primary direct
_atom_sites_solution_secondary difmap
_cell_angle_alpha 90.00
_cell_angle_beta 100.788(3)
_cell_angle_gamma 90.00
_cell_formula_units_Z 4
_cell_length_a 5.5526(2)
_cell_length_b 44.489(2)
_cell_length_c 8.0931(4)
_cell_measurement_reflns_used 29938
_cell_measurement_temperature 180(2)
_cell_measurement_theta_max 21.97
_cell_measurement_theta_min 1.02
_cell_volume 1963.90(15)
_computing_cell_refinement 'SCALEPACK (Otwinowski & Minor, 1997)'
_computing_data_collection 'COLLECT (Nonius, 1998)'
_computing_data_reduction 'DENZO and SCALEPACK (Otwinowski & Minor, 1997)'
_computing_molecular_graphics 'Mercury (Macrae <i>et al.</i>, 2008)'
_computing_publication_material 'SHELXL97 (Sheldrick, 2008)'
_computing_structure_refinement 'SHELXL97 (Sheldrick, 2008)'
_computing_structure_solution 'SIR92 (Altomare <i>et al.</i>, 1994)'
_diffrn_ambient_temperature 180(2)
_diffrn_measured_fraction_theta_full 0.934
_diffrn_measured_fraction_theta_max 0.934
_diffrn_measurement_device_type 'Nonius KappaCCD'
_diffrn_measurement_method '\w and \f'
_diffrn_radiation_source 'fine-focus sealed tube'
_diffrn_radiation_type MoK\a
_diffrn_radiation_wavelength 0.71073
_diffrn_reflns_av_R_equivalents 0.0534
_diffrn_reflns_av_sigmaI/netI 0.0635
_diffrn_reflns_limit_h_max 5
_diffrn_reflns_limit_h_min -5
_diffrn_reflns_limit_k_max 46
_diffrn_reflns_limit_k_min -46
_diffrn_reflns_limit_l_max 8
_diffrn_reflns_limit_l_min -8
_diffrn_reflns_number 5524
_diffrn_reflns_theta_full 21.96
_diffrn_reflns_theta_max 21.96
_diffrn_reflns_theta_min 3.66
_diffrn_standards_number 0
_exptl_absorpt_coefficient_mu 0.064
_exptl_absorpt_correction_T_max 1.000
_exptl_absorpt_correction_T_min 0.773
_exptl_absorpt_correction_type multi-scan
_exptl_absorpt_process_details '(SORTAV; Blessing, 1995)'
_exptl_crystal_colour colourless
_exptl_crystal_density_diffrn 1.020
_exptl_crystal_density_method 'not measured'
_exptl_crystal_description block
_exptl_crystal_F_000 680
_exptl_crystal_size_max 0.35
_exptl_crystal_size_mid 0.18
_exptl_crystal_size_min 0.02
_refine_diff_density_max 0.130
_refine_diff_density_min -0.173
_refine_ls_extinction_method none
_refine_ls_goodness_of_fit_ref 1.020
_refine_ls_hydrogen_treatment mixed
_refine_ls_matrix_type full
_refine_ls_number_parameters 202
_refine_ls_number_reflns 2233
_refine_ls_number_restraints 3
_refine_ls_restrained_S_all 1.021
_refine_ls_R_factor_all 0.0967
_refine_ls_R_factor_gt 0.0506
_refine_ls_shift/su_max 0.000
_refine_ls_shift/su_mean 0.000
_refine_ls_structure_factor_coef Fsqd
_refine_ls_weighting_details 'calc w=1/[\s^2^(Fo^2^)+(0.0647P)^2^] where P=(Fo^2^+2Fc^2^)/3'
_refine_ls_weighting_scheme calc
_refine_ls_wR_factor_gt 0.1083
_refine_ls_wR_factor_ref 0.1277
_reflns_number_gt 1438
_reflns_number_total 2233
_reflns_threshold_expression I>2\s(I)
_cod_data_source_file lh5207.cif
_cod_data_source_block I
_cod_original_sg_symbol_H-M 'P 21/c'
_cod_database_code 2229451
_cod_database_fobs_code 2229451

loop_
_symmetry_equiv_pos_as_xyz
'x, y, z'
'-x, y+1/2, -z+1/2'
'-x, -y, -z'
'x, -y-1/2, z-1/2'

loop_
_atom_site_type_symbol
_atom_site_label
_atom_site_fract_x
_atom_site_fract_y
_atom_site_fract_z
_atom_site_U_iso_or_equiv
_atom_site_adp_type
_atom_site_calc_flag
_atom_site_refinement_flags
_atom_site_occupancy
_atom_site_disorder_assembly
_atom_site_disorder_group
N N1 0.6509(4) 0.23800(6) 0.6408(3) 0.0368(6) Uani d D 1 . .
H H1A 0.797(3) 0.2475(6) 0.635(3) 0.064(10) Uiso d D 1 . .
H H1B 0.552(4) 0.2520(5) 0.681(3) 0.061(10) Uiso d D 1 . .
H H1C 0.564(4) 0.2308(6) 0.540(2) 0.063(10) Uiso d D 1 . .
C C1 0.7131(5) 0.21366(6) 0.7683(3) 0.0376(7) Uani d . 1 . .
H H1D 0.7889 0.2226 0.8776 0.045 Uiso calc R 1 . .
H H1E 0.8346 0.2000 0.7330 0.045 Uiso calc R 1 . .
C C2 0.4907(5) 0.19598(6) 0.7896(3) 0.0443(8) Uani d . 1 . .
H H2A 0.4128 0.1875 0.6794 0.053 Uiso calc R 1 . .
H H2B 0.3712 0.2097 0.8271 0.053 Uiso calc R 1 . .
C C3 0.5494(5) 0.17059(6) 0.9156(3) 0.0453(8) Uani d . 1 . .
H H3A 0.6910 0.1591 0.8902 0.054 Uiso calc R 1 . .
H H3B 0.5984 0.1793 1.0296 0.054 Uiso calc R 1 . .
C C4 0.3373(5) 0.14915(6) 0.9157(3) 0.0479(8) Uani d . 1 . .
H H4A 0.1991 0.1606 0.9465 0.057 Uiso calc R 1 . .
H H4B 0.2827 0.1415 0.7999 0.057 Uiso calc R 1 . .
C C5 0.3925(5) 0.12257(7) 1.0335(3) 0.0469(8) Uani d . 1 . .
H H5A 0.4359 0.1301 1.1504 0.056 Uiso calc R 1 . .
H H5B 0.5369 0.1118 1.0077 0.056 Uiso calc R 1 . .
C C6 0.1810(5) 0.10059(6) 1.0222(3) 0.0466(8) Uani d . 1 . .
H H6A 0.0387 0.1113 1.0520 0.056 Uiso calc R 1 . .
H H6B 0.1335 0.0938 0.9042 0.056 Uiso calc R 1 . .
C C7 0.2351(5) 0.07329(7) 1.1342(4) 0.0511(8) Uani d . 1 . .
H H7A 0.2901 0.0801 1.2516 0.061 Uiso calc R 1 . .
H H7B 0.3725 0.0621 1.1009 0.061 Uiso calc R 1 . .
C C8 0.0211(5) 0.05205(6) 1.1290(4) 0.0505(8) Uani d . 1 . .
H H8A -0.1158 0.0633 1.1630 0.061 Uiso calc R 1 . .
H H8B -0.0345 0.0453 1.0114 0.061 Uiso calc R 1 . .
C C9 0.0743(6) 0.02465(7) 1.2396(4) 0.0648(10) Uani d . 1 . .
H H9A 0.1386 0.0313 1.3563 0.078 Uiso calc R 1 . .
H H9B 0.2044 0.0128 1.2015 0.078 Uiso calc R 1 . .
C C10 -0.1459(6) 0.00445(7) 1.2403(4) 0.0763(11) Uani d . 1 . .
H H10A -0.0969 -0.0128 1.3145 0.114 Uiso calc R 1 . .
H H10B -0.2086 -0.0027 1.1258 0.114 Uiso calc R 1 . .
H H10C -0.2744 0.0158 1.2809 0.114 Uiso calc R 1 . .
O O1 0.4243(3) 0.28030(4) 0.81491(19) 0.0384(5) Uani d . 1 . .
O O2 0.1023(3) 0.26380(4) 0.6328(2) 0.0424(5) Uani d . 1 . .
C C11 0.1952(5) 0.27876(6) 0.7601(3) 0.0333(7) Uani d . 1 . .
C C12 0.0316(4) 0.29610(6) 0.8566(3) 0.0358(7) Uani d . 1 . .
H H12A 0.0647 0.2891 0.9748 0.043 Uiso calc R 1 . .
H H12B -0.1413 0.2912 0.8086 0.043 Uiso calc R 1 . .
C C13 0.0628(5) 0.33012(6) 0.8553(3) 0.0368(7) Uani d . 1 . .
H H13A 0.2345 0.3353 0.9050 0.044 Uiso calc R 1 . .
H H13B 0.0292 0.3374 0.7376 0.044 Uiso calc R 1 . .
C C14 -0.1081(5) 0.34575(6) 0.9533(3) 0.0400(7) Uani d . 1 . .
H H14A -0.0733 0.3381 1.0702 0.048 Uiso calc R 1 . .
H H14B -0.2785 0.3400 0.9038 0.048 Uiso calc R 1 . .
C C15 -0.0940(5) 0.37981(6) 0.9594(3) 0.0419(8) Uani d . 1 . .
H H15A 0.0749 0.3859 1.0110 0.050 Uiso calc R 1 . .
H H15B -0.1288 0.3877 0.8431 0.050 Uiso calc R 1 . .
C C16 -0.2713(5) 0.39370(6) 1.0579(3) 0.0447(8) Uani d . 1 . .
H H16A -0.2394 0.3851 1.1728 0.054 Uiso calc R 1 . .
H H16B -0.4400 0.3879 1.0041 0.054 Uiso calc R 1 . .
C C17 -0.2585(5) 0.42763(6) 1.0715(4) 0.0527(8) Uani d . 1 . .
H H17A -0.2878 0.4363 0.9568 0.063 Uiso calc R 1 . .
H H17B -0.0911 0.4335 1.1277 0.063 Uiso calc R 1 . .
C C18 -0.4416(5) 0.44107(7) 1.1682(4) 0.0704(10) Uani d . 1 . .
H H18A -0.4233 0.4630 1.1721 0.106 Uiso calc R 1 . .
H H18B -0.4115 0.4330 1.2830 0.106 Uiso calc R 1 . .
H H18C -0.6084 0.4359 1.1119 0.106 Uiso calc R 1 . .

loop_
_atom_site_aniso_label
_atom_site_aniso_U_11
_atom_site_aniso_U_22
_atom_site_aniso_U_33
_atom_site_aniso_U_12
_atom_site_aniso_U_13
_atom_site_aniso_U_23
N1 0.0325(15) 0.0405(16) 0.0377(16) -0.0004(14) 0.0076(13) -0.0051(14)
C1 0.0383(16) 0.0406(18) 0.0332(15) 0.0040(15) 0.0051(12) 0.0004(15)
C2 0.0379(17) 0.051(2) 0.0441(17) -0.0020(16) 0.0070(13) 0.0085(16)
C3 0.0410(17) 0.052(2) 0.0412(17) -0.0032(16) 0.0038(14) 0.0024(16)
C4 0.0411(17) 0.059(2) 0.0427(18) -0.0047(17) 0.0053(14) 0.0068(17)
C5 0.0435(18) 0.052(2) 0.0449(17) -0.0015(16) 0.0069(14) 0.0087(17)
C6 0.0470(18) 0.048(2) 0.0448(18) 0.0012(16) 0.0081(14) 0.0064(16)
C7 0.0499(19) 0.049(2) 0.0553(19) 0.0005(16) 0.0115(15) 0.0081(17)
C8 0.0524(19) 0.045(2) 0.056(2) -0.0044(17) 0.0152(15) 0.0033(17)
C9 0.067(2) 0.056(2) 0.076(2) -0.001(2) 0.0242(18) 0.013(2)
C10 0.080(3) 0.057(2) 0.100(3) -0.010(2) 0.036(2) 0.007(2)
O1 0.0247(11) 0.0510(13) 0.0390(10) 0.0009(9) 0.0048(8) -0.0016(10)
O2 0.0360(11) 0.0542(14) 0.0364(11) -0.0062(10) 0.0049(9) -0.0129(11)
C11 0.0300(17) 0.0360(18) 0.0349(16) 0.0013(15) 0.0084(13) 0.0116(16)
C12 0.0306(15) 0.0392(18) 0.0381(16) -0.0013(14) 0.0080(13) -0.0008(14)
C13 0.0333(15) 0.0378(18) 0.0392(16) -0.0006(14) 0.0065(12) 0.0036(14)
C14 0.0389(16) 0.039(2) 0.0441(16) 0.0028(15) 0.0124(13) 0.0000(15)
C15 0.0389(17) 0.041(2) 0.0472(17) 0.0004(15) 0.0105(14) -0.0029(15)
C16 0.0452(18) 0.040(2) 0.0492(18) 0.0021(16) 0.0095(14) -0.0030(16)
C17 0.0494(19) 0.045(2) 0.063(2) 0.0036(17) 0.0077(16) -0.0066(17)
C18 0.065(2) 0.059(2) 0.088(3) 0.0103(19) 0.0179(19) -0.015(2)

loop_
_atom_type_symbol
_atom_type_description
_atom_type_scat_dispersion_real
_atom_type_scat_dispersion_imag
_atom_type_scat_source
C C 0.0033 0.0016 'International Tables Vol C Tables 4.2.6.8 and 6.1.1.4'
H H 0.0000 0.0000 'International Tables Vol C Tables 4.2.6.8 and 6.1.1.4'
N N 0.0061 0.0033 'International Tables Vol C Tables 4.2.6.8 and 6.1.1.4'
O O 0.0106 0.0060 'International Tables Vol C Tables 4.2.6.8 and 6.1.1.4'

loop_
_geom_angle_atom_site_label_1
_geom_angle_atom_site_label_2
_geom_angle_atom_site_label_3
_geom_angle_site_symmetry_1
_geom_angle_site_symmetry_3
_geom_angle
_geom_angle_publ_flag
C1 N1 H1A . . 105.9(17) ?
C1 N1 H1B . . 108.7(18) ?
H1A N1 H1B . . 107(3) ?
C1 N1 H1C . . 111.8(18) ?
H1A N1 H1C . . 116(2) ?
H1B N1 H1C . . 107(2) ?
N1 C1 C2 . . 111.8(2) ?
N1 C1 H1D . . 109.3 ?
C2 C1 H1D . . 109.3 ?
N1 C1 H1E . . 109.3 ?
C2 C1 H1E . . 109.3 ?
H1D C1 H1E . . 107.9 ?
C1 C2 C3 . . 112.9(2) ?
C1 C2 H2A . . 109.0 ?
C3 C2 H2A . . 109.0 ?
C1 C2 H2B . . 109.0 ?
C3 C2 H2B . . 109.0 ?
H2A C2 H2B . . 107.8 ?
C4 C3 C2 . . 113.6(2) ?
C4 C3 H3A . . 108.9 ?
C2 C3 H3A . . 108.9 ?
C4 C3 H3B . . 108.9 ?
C2 C3 H3B . . 108.9 ?
H3A C3 H3B . . 107.7 ?
C5 C4 C3 . . 115.2(2) ?
C5 C4 H4A . . 108.5 ?
C3 C4 H4A . . 108.5 ?
C5 C4 H4B . . 108.5 ?
C3 C4 H4B . . 108.5 ?
H4A C4 H4B . . 107.5 ?
C4 C5 C6 . . 113.7(2) ?
C4 C5 H5A . . 108.8 ?
C6 C5 H5A . . 108.8 ?
C4 C5 H5B . . 108.8 ?
C6 C5 H5B . . 108.8 ?
H5A C5 H5B . . 107.7 ?
C7 C6 C5 . . 114.6(2) ?
C7 C6 H6A . . 108.6 ?
C5 C6 H6A . . 108.6 ?
C7 C6 H6B . . 108.6 ?
C5 C6 H6B . . 108.6 ?
H6A C6 H6B . . 107.6 ?
C6 C7 C8 . . 114.7(2) ?
C6 C7 H7A . . 108.6 ?
C8 C7 H7A . . 108.6 ?
C6 C7 H7B . . 108.6 ?
C8 C7 H7B . . 108.6 ?
H7A C7 H7B . . 107.6 ?
C9 C8 C7 . . 115.0(2) ?
C9 C8 H8A . . 108.5 ?
C7 C8 H8A . . 108.5 ?
C9 C8 H8B . . 108.5 ?
C7 C8 H8B . . 108.5 ?
H8A C8 H8B . . 107.5 ?
C8 C9 C10 . . 114.3(3) ?
C8 C9 H9A . . 108.7 ?
C10 C9 H9A . . 108.7 ?
C8 C9 H9B . . 108.7 ?
C10 C9 H9B . . 108.7 ?
H9A C9 H9B . . 107.6 ?
C9 C10 H10A . . 109.5 ?
C18 C10 H10A 2_447 . 53.7 ?
C9 C10 H10B . . 109.5 ?
C18 C10 H10B 2_447 . 79.7 ?
H10A C10 H10B . . 109.5 ?
C9 C10 H10C . . 109.5 ?
H10A C10 H10C . . 109.5 ?
H10B C10 H10C . . 109.5 ?
O2 C11 O1 . . 123.2(2) ?
O2 C11 C12 . . 120.0(2) ?
O1 C11 C12 . . 116.8(3) ?
C11 C12 C13 . . 115.0(2) ?
C11 C12 H12A . . 108.5 ?
C13 C12 H12A . . 108.5 ?
C11 C12 H12B . . 108.5 ?
C13 C12 H12B . . 108.5 ?
H12A C12 H12B . . 107.5 ?
C14 C13 C12 . . 111.7(2) ?
C14 C13 H13A . . 109.3 ?
C12 C13 H13A . . 109.3 ?
C14 C13 H13B . . 109.3 ?
C12 C13 H13B . . 109.3 ?
H13A C13 H13B . . 107.9 ?
C13 C14 C15 . . 116.2(2) ?
C13 C14 H14A . . 108.2 ?
C15 C14 H14A . . 108.2 ?
C13 C14 H14B . . 108.2 ?
C15 C14 H14B . . 108.2 ?
H14A C14 H14B . . 107.4 ?
C16 C15 C14 . . 113.0(2) ?
C16 C15 H15A . . 109.0 ?
C14 C15 H15A . . 109.0 ?
C16 C15 H15B . . 109.0 ?
C14 C15 H15B . . 109.0 ?
H15A C15 H15B . . 107.8 ?
C15 C16 C17 . . 114.8(2) ?
C15 C16 H16A . . 108.6 ?
C17 C16 H16A . . 108.6 ?
C15 C16 H16B . . 108.6 ?
C17 C16 H16B . . 108.6 ?
H16A C16 H16B . . 107.5 ?
C16 C17 C18 . . 113.8(2) ?
C16 C17 H17A . . 108.8 ?
C18 C17 H17A . . 108.8 ?
C16 C17 H17B . . 108.8 ?
C18 C17 H17B . . 108.8 ?
H17A C17 H17B . . 107.7 ?
C17 C18 H18A . . 109.5 ?
C17 C18 H18B . . 109.5 ?
H18A C18 H18B . . 109.5 ?
C17 C18 H18C . . 109.5 ?
H18A C18 H18C . . 109.5 ?
H18B C18 H18C . . 109.5 ?

loop_
_geom_bond_atom_site_label_1
_geom_bond_atom_site_label_2
_geom_bond_site_symmetry_2
_geom_bond_distance
_geom_bond_publ_flag
N1 C1 . 1.491(3) ?
N1 H1A . 0.920(10) ?
N1 H1B . 0.930(10) ?
N1 H1C . 0.920(10) ?
C1 C2 . 1.501(3) ?
C1 H1D . 0.990 ?
C1 H1E . 0.990 ?
C2 C3 . 1.516(3) ?
C2 H2A . 0.990 ?
C2 H2B . 0.990 ?
C3 C4 . 1.516(3) ?
C3 H3A . 0.990 ?
C3 H3B . 0.990 ?
C4 C5 . 1.514(4) ?
C4 H4A . 0.990 ?
C4 H4B . 0.990 ?
C5 C6 . 1.518(3) ?
C5 H5A . 0.990 ?
C5 H5B . 0.990 ?
C6 C7 . 1.511(4) ?
C6 H6A . 0.990 ?
C6 H6B . 0.990 ?
C7 C8 . 1.513(4) ?
C7 H7A . 0.990 ?
C7 H7B . 0.990 ?
C8 C9 . 1.508(4) ?
C8 H8A . 0.990 ?
C8 H8B . 0.990 ?
C9 C10 . 1.518(4) ?
C9 H9A . 0.990 ?
C9 H9B . 0.990 ?
C10 H10A . 0.980 ?
C10 H10B . 0.980 ?
C10 H10C . 0.980 ?
O1 C11 . 1.268(3) ?
O2 C11 . 1.253(3) ?
C11 C12 . 1.515(3) ?
C12 C13 . 1.524(3) ?
C12 H12A . 0.990 ?
C12 H12B . 0.990 ?
C13 C14 . 1.515(3) ?
C13 H13A . 0.990 ?
C13 H13B . 0.990 ?
C14 C15 . 1.517(3) ?
C14 H14A . 0.990 ?
C14 H14B . 0.990 ?
C15 C16 . 1.510(3) ?
C15 H15A . 0.990 ?
C15 H15B . 0.990 ?
C16 C17 . 1.514(4) ?
C16 H16A . 0.990 ?
C16 H16B . 0.990 ?
C17 C18 . 1.517(4) ?
C17 H17A . 0.990 ?
C17 H17B . 0.990 ?
C18 H18A . 0.980 ?
C18 H18B . 0.980 ?
C18 H18C . 0.980 ?

loop_
_geom_hbond_atom_site_label_D
_geom_hbond_atom_site_label_H
_geom_hbond_atom_site_label_A
_geom_hbond_site_symmetry_A
_geom_hbond_distance_DH
_geom_hbond_distance_HA
_geom_hbond_distance_DA
_geom_hbond_angle_DHA
N1 H1B O1 . 0.930(10) 1.890(10) 2.788(3) 164(2)
N1 H1C O1 4_565 0.920(10) 1.910(10) 2.821(3) 170(2)
N1 H1A O2 1_655 0.920(10) 1.850(10) 2.768(3) 175(3)

loop_
_geom_torsion_atom_site_label_1
_geom_torsion_atom_site_label_2
_geom_torsion_atom_site_label_3
_geom_torsion_atom_site_label_4
_geom_torsion_site_symmetry_1
_geom_torsion_site_symmetry_2
_geom_torsion_site_symmetry_3
_geom_torsion_site_symmetry_4
_geom_torsion
_geom_torsion_publ_flag
N1 C1 C2 C3 . . . . 178.6(2) ?
C1 C2 C3 C4 . . . . -169.5(2) ?
C2 C3 C4 C5 . . . . 177.0(2) ?
C3 C4 C5 C6 . . . . -176.4(2) ?
C4 C5 C6 C7 . . . . 177.9(2) ?
C5 C6 C7 C8 . . . . 177.4(2) ?
C6 C7 C8 C9 . . . . 179.6(2) ?
C7 C8 C9 C10 . . . . 176.8(3) ?
O2 C11 C12 C13 . . . . -115.7(3) ?
O1 C11 C12 C13 . . . . 64.4(3) ?
C11 C12 C13 C14 . . . . 179.6(2) ?
C12 C13 C14 C15 . . . . -179.6(2) ?
C13 C14 C15 C16 . . . . 179.4(2) ?
C14 C15 C16 C17 . . . . 178.3(2) ?
C15 C16 C17 C18 . . . . 178.9(2) ?

loop_
_cod_related_entry_id
_cod_related_entry_database
_cod_related_entry_code
1 ChemSpider 30656540
